data_7150123
loop_
_publ_author_name
'Austin, Kerrie A. B.'
'Banwell, Martin G.'
'Loong, David T. J.'
'Rae, A. David'
'Willis, Anthony C.'

_publ_section_title
;
 A chemoenzymatic total synthesis of the undecenolide (-)-cladospolide
 B via a mid-stage ring-closing metathesis and a late-stage
 photo-rearrangement of the E-isomer.
;
_journal_issue 6
_journal_name_full 'Organic &amp; biomolecular chemistry'
_journal_page_first 1081
_journal_page_last 1088
_journal_paper_doi 10.1039/b417685e
_journal_volume 3
_journal_year 2005
_chemical_absolute_configuration syn
_chemical_compound_source
;
?
;
_chemical_formula_moiety ' C18 H30 O6 '
_chemical_formula_sum 'C18 H30 O6'
_chemical_formula_weight 342.43
_chemical_name_systematic
;
?
;
_space_group_IT_number 19
_symmetry_cell_setting orthorhombic
_symmetry_space_group_name_Hall 'P 2ac 2ab'
_symmetry_space_group_name_H-M 'P 21 21 21'
_atom_sites_solution_hydrogens geom
_atom_sites_solution_primary direct
_audit_creation_date 04-27-04
_audit_creation_method CRYSTALS_ver_12-03-99
_audit_update_record
;
2004-04-27 - Report on C18 H30 O6
by Anthony C. Willis
for  David Loong and Martin Banwell

2004-04-15 - passes checkcif tests with minor warnings

;
_cell_angle_alpha 90
_cell_angle_beta 90
_cell_angle_gamma 90
_cell_formula_units_Z 4
_cell_length_a 7.04350(10)
_cell_length_b 16.1734(4)
_cell_length_c 16.3288(4)
_cell_measurement_reflns_used 10470
_cell_measurement_temperature 200
_cell_measurement_theta_max 25
_cell_measurement_theta_min 3
_cell_volume 1860.13(7)
_computing_cell_refinement
;
Denzo/Scalepack (Otwinowski & Minor, 1996)
;
_computing_data_collection
;
COLLECT (Nonius BV, 1997)
;
_computing_data_reduction
;
Denzo/Scalepack (Otwinowski & Minor, 1996)
;
_computing_molecular_graphics
;
CAMERON (Watkin et al 1996)
;
_computing_publication_material
;
CRYSTALS (Watkin et al 2003)
;
_computing_structure_refinement
;
CRYSTALS (Watkin et al 2003)
;
_computing_structure_solution
;
SIR92 (Altomare et al, 1994)
;
_diffrn_ambient_temperature 200
_diffrn_measured_fraction_theta_full 0.998
_diffrn_measured_fraction_theta_max 0.998
_diffrn_measurement_device_type
;
Nonius Kappa CCD
;
_diffrn_measurement_method ' \f and \w scans with CCD '
_diffrn_radiation_monochromator graphite
_diffrn_radiation_type 'Mo K\a'
_diffrn_radiation_wavelength 0.71073
_diffrn_reflns_av_R_equivalents 0.05
_diffrn_reflns_limit_h_max 7
_diffrn_reflns_limit_h_min -8
_diffrn_reflns_limit_k_max 19
_diffrn_reflns_limit_k_min -19
_diffrn_reflns_limit_l_max 19
_diffrn_reflns_limit_l_min -19
_diffrn_reflns_number 18812
_diffrn_reflns_theta_full 25.022
_diffrn_reflns_theta_max 25.022
_diffrn_reflns_theta_min 2.795
_diffrn_standards_decay_% 0.00
_diffrn_standards_interval_count 0
_diffrn_standards_interval_time 0
_diffrn_standards_number 0
_exptl_absorpt_coefficient_mu 0.090
_exptl_absorpt_correction_T_max 0.996
_exptl_absorpt_correction_T_min 0.923
_exptl_absorpt_correction_type multi-scan
_exptl_absorpt_process_details
;
multi-scan from symmetry-related measurements
Sortav (Blessing 1995) in maXus
;
_exptl_crystal_colour ' colourless '
_exptl_crystal_density_diffrn 1.223
_exptl_crystal_density_meas ?
_exptl_crystal_description ' plate '
_exptl_crystal_F_000 744
_exptl_crystal_size_max 0.40
_exptl_crystal_size_mid 0.15
_exptl_crystal_size_min 0.05
_refine_diff_density_max 0.12
_refine_diff_density_min -0.15
_refine_ls_abs_structure_details
;
The enantiomer has been assigned by reference to an unchanging chiral
centre in the synthetic procedure.
;
_refine_ls_extinction_method None
_refine_ls_goodness_of_fit_ref 1.1307
_refine_ls_hydrogen_treatment noref
_refine_ls_matrix_type full
_refine_ls_number_parameters 217
_refine_ls_number_reflns 1399
_refine_ls_number_restraints 0
_refine_ls_R_factor_all 0.0431
_refine_ls_R_factor_gt 0.0276
_refine_ls_shift/su_max 0.00021
_refine_ls_structure_factor_coef F
_refine_ls_weighting_details
;
Method, part 1, Chebychev polynomial, (Watkin, 1994, Prince, 1982)
[weight] = 1.0/[A~0~*T~0~(x)+A~1~*T~1~(x) ... +A~n-1~]*T~n-1~(x)]
where A~i~ are the Chebychev coefficients listed below and x= Fcalc/Fmax
Method = Robust Weighting (Prince, 1982)
W = [weight] * [1-(deltaF/6*sigmaF)^2^]^2^
A~i~ are:
0.798 0.489 0.795 0.164 0.223
;
_refine_ls_weighting_scheme calc
_refine_ls_wR_factor_all 0.0340
_refine_ls_wR_factor_gt 0.0297
_refine_ls_wR_factor_ref 0.0297
_reflns_limit_h_max 8
_reflns_limit_h_min 0
_reflns_limit_k_max 19
_reflns_limit_k_min 0
_reflns_limit_l_max 19
_reflns_limit_l_min 0
_reflns_number_gt 1399
_reflns_number_total 1903
_reflns_threshold_expression I>2.00u(I)
_cod_data_source_file b417685e.txt
_cod_data_source_block mgb044
_cod_depositor_comments
;
The following automatic conversions were performed:
'_symmetry_cell_setting' value 'Orthorhombic' changed to 'orthorhombic'
according to '/home/saulius/struct/CIF-dictionaries/cif_core.dic'
dictionary named 'cif_core.dic' version 2.4.1 from 2010-06-29.

Automatic conversion script
Id: cif_fix_enum 1527 2010-12-29 10:47:43Z saulius 
;
_cod_original_sg_symbol_H-M 'P 21 21 21 '
_cod_original_formula_sum ' C18 H30 O6 '
_cod_database_code 7150123

loop_
_symmetry_equiv_pos_as_xyz
x,y,z
x+1/2,-y+1/2,-z
-x,y+1/2,-z+1/2
-x+1/2,-y,z+1/2

loop_
_atom_site_label
_atom_site_type_symbol
_atom_site_fract_x
_atom_site_fract_y
_atom_site_fract_z
_atom_site_U_iso_or_equiv
_atom_site_occupancy
_atom_site_adp_type
_atom_site_refinement_flags_posn
_atom_site_refinement_flags_adp
_atom_site_refinement_flags_occupancy
_atom_site_disorder_assembly
_atom_site_disorder_group
_atom_site_attached_hydrogens
C1 C 0.4735(3) 0.07060(15) 0.48242(14) 0.0308 1.0000 Uani . . . . . .
C2 C 0.4753(3) 0.09939(15) 0.39623(14) 0.0296 1.0000 Uani . . . . . .
C3 C 0.4804(3) 0.17955(15) 0.38028(14) 0.0283 1.0000 Uani . . . . . .
C4 C 0.4250(3) 0.21539(14) 0.29962(14) 0.0276 1.0000 Uani . . . . . .
C5 C 0.2317(3) 0.25908(15) 0.30463(14) 0.0283 1.0000 Uani . . . . . .
C6 C 0.0653(4) 0.20173(16) 0.32492(14) 0.0340 1.0000 Uani . . . . . .
C7 C 0.0369(4) 0.18849(15) 0.41779(14) 0.0335 1.0000 Uani . . . . . .
C8 C 0.0111(3) 0.09827(15) 0.44326(14) 0.0322 1.0000 Uani . . . . . .
C9 C 0.0304(4) 0.08556(16) 0.53637(14) 0.0367 1.0000 Uani . . . . . .
C10 C 0.0767(4) -0.00362(17) 0.56138(16) 0.0374 1.0000 Uani . . . . . .
C11 C 0.2883(4) -0.02286(16) 0.56605(15) 0.0365 1.0000 Uani . . . . . .
O12 O 0.3734(2) -0.00035(10) 0.48727(9) 0.0321 1.0000 Uani . . . . . .
O13 O 0.5399(3) 0.10676(12) 0.54013(11) 0.0441 1.0000 Uani . . . . . .
C14 C 0.3294(5) -0.11355(18) 0.5791(2) 0.0600 1.0000 Uani . . . . . .
O15 O 0.5669(2) 0.27463(9) 0.27722(9) 0.0288 1.0000 Uani . . . . . .
C16 C 0.5343(4) 0.31396(14) 0.20023(14) 0.0288 1.0000 Uani . . . . . .
C17 C 0.3321(3) 0.35194(15) 0.19780(14) 0.0294 1.0000 Uani . . . . . .
O18 O 0.1942(2) 0.29380(9) 0.22486(9) 0.0295 1.0000 Uani . . . . . .
O19 O 0.5329(2) 0.25395(10) 0.13650(9) 0.0347 1.0000 Uani . . . . . .
C20 C 0.7029(4) 0.20793(17) 0.12641(18) 0.0480 1.0000 Uani . . . . . .
C21 C 0.6920(4) 0.37655(16) 0.19157(16) 0.0364 1.0000 Uani . . . . . .
O22 O 0.3436(2) 0.42034(9) 0.25198(10) 0.0340 1.0000 Uani . . . . . .
C23 C 0.1723(4) 0.46457(17) 0.26583(18) 0.0434 1.0000 Uani . . . . . .
C24 C 0.2691(4) 0.37589(16) 0.11207(15) 0.0378 1.0000 Uani . . . . . .
H21 H 0.4727(3) 0.05842(15) 0.35037(14) 0.0355 1.0000 Uiso R . . . . .
H31 H 0.5235(3) 0.21800(15) 0.42449(14) 0.0340 1.0000 Uiso R . . . . .
H41 H 0.4146(3) 0.17002(14) 0.25826(14) 0.0330 1.0000 Uiso R . . . . .
H51 H 0.2405(3) 0.30074(15) 0.34972(14) 0.0339 1.0000 Uiso R . . . . .
H61 H -0.0535(4) 0.22633(16) 0.30181(14) 0.0408 1.0000 Uiso R . . . . .
H62 H 0.0892(4) 0.14679(16) 0.29879(14) 0.0408 1.0000 Uiso R . . . . .
H71 H 0.1508(4) 0.21089(15) 0.44688(14) 0.0402 1.0000 Uiso R . . . . .
H72 H -0.0785(4) 0.21996(15) 0.43511(14) 0.0402 1.0000 Uiso R . . . . .
H81 H -0.1181(3) 0.07958(15) 0.42589(14) 0.0386 1.0000 Uiso R . . . . .
H82 H 0.1096(3) 0.06407(15) 0.41502(14) 0.0386 1.0000 Uiso R . . . . .
H91 H -0.0923(4) 0.10168(16) 0.56276(14) 0.0440 1.0000 Uiso R . . . . .
H92 H 0.1342(4) 0.12232(16) 0.55679(14) 0.0440 1.0000 Uiso R . . . . .
H101 H 0.0198(4) -0.01402(17) 0.61653(16) 0.0448 1.0000 Uiso R . . . . .
H102 H 0.0179(4) -0.04172(17) 0.52037(16) 0.0448 1.0000 Uiso R . . . . .
H111 H 0.3411(4) 0.00874(16) 0.61352(15) 0.0438 1.0000 Uiso R . . . . .
H141 H 0.4698(5) -0.12233(18) 0.5817(2) 0.0719 1.0000 Uiso R . . . . .
H142 H 0.2704(5) -0.13210(18) 0.6317(2) 0.0719 1.0000 Uiso R . . . . .
H143 H 0.2752(5) -0.14627(18) 0.5327(2) 0.0719 1.0000 Uiso R . . . . .
H201 H 0.6869(4) 0.16777(17) 0.08036(18) 0.0576 1.0000 Uiso R . . . . .
H202 H 0.8099(4) 0.24646(17) 0.11371(18) 0.0576 1.0000 Uiso R . . . . .
H203 H 0.7315(4) 0.17713(17) 0.17806(18) 0.0576 1.0000 Uiso R . . . . .
H211 H 0.6777(4) 0.40665(16) 0.13843(16) 0.0436 1.0000 Uiso R . . . . .
H212 H 0.6855(4) 0.41693(16) 0.23786(16) 0.0436 1.0000 Uiso R . . . . .
H213 H 0.8173(4) 0.34754(16) 0.19268(16) 0.0436 1.0000 Uiso R . . . . .
H231 H 0.1969(4) 0.51114(17) 0.30470(18) 0.0520 1.0000 Uiso R . . . . .
H232 H 0.1243(4) 0.48719(17) 0.21272(18) 0.0520 1.0000 Uiso R . . . . .
H233 H 0.0752(4) 0.42652(17) 0.28981(18) 0.0520 1.0000 Uiso R . . . . .
H241 H 0.1383(4) 0.39989(16) 0.11439(15) 0.0453 1.0000 Uiso R . . . . .
H242 H 0.3589(4) 0.41780(16) 0.08914(15) 0.0453 1.0000 Uiso R . . . . .
H243 H 0.2685(4) 0.32573(16) 0.07626(15) 0.0453 1.0000 Uiso R . . . . .

loop_
_atom_site_aniso_label
_atom_site_aniso_U_11
_atom_site_aniso_U_22
_atom_site_aniso_U_33
_atom_site_aniso_U_23
_atom_site_aniso_U_13
_atom_site_aniso_U_12
C1 0.0253(11) 0.0333(12) 0.0337(12) 0.0045(11) -0.0011(11) 0.0038(11)
C2 0.0258(12) 0.0332(13) 0.0298(12) 0.0023(10) 0.0021(10) 0.0035(10)
C3 0.0243(12) 0.0331(13) 0.0276(11) 0.0012(10) -0.0030(10) -0.0021(10)
C4 0.0281(12) 0.0268(11) 0.0277(12) 0.0041(10) -0.0009(10) -0.0035(10)
C5 0.0294(12) 0.0318(12) 0.0236(12) 0.0036(10) -0.0034(10) -0.0001(11)
C6 0.0297(13) 0.0390(14) 0.0334(13) 0.0029(11) -0.0012(11) -0.0083(12)
C7 0.0294(13) 0.0360(13) 0.0352(13) 0.0020(11) 0.0025(11) -0.0020(12)
C8 0.0271(12) 0.0373(13) 0.0322(12) 0.0039(11) 0.0023(11) 0.0020(11)
C9 0.0363(13) 0.0419(15) 0.0320(13) 0.0015(11) 0.0057(11) 0.0062(13)
C10 0.0378(13) 0.0413(14) 0.0330(13) 0.0072(12) 0.0024(11) -0.0022(13)
C11 0.0384(15) 0.0443(15) 0.0268(13) 0.0074(12) 0.0055(12) 0.0011(12)
O12 0.0362(9) 0.0304(8) 0.0299(9) 0.0046(7) 0.0055(7) 0.0005(8)
O13 0.0472(10) 0.0483(10) 0.0368(10) 0.0064(9) -0.0108(9) -0.0109(9)
C14 0.0573(19) 0.0531(18) 0.070(2) 0.0283(16) 0.0157(18) 0.0102(17)
O15 0.0259(8) 0.0318(9) 0.0286(8) 0.0050(7) -0.0021(7) -0.0028(7)
C16 0.0316(12) 0.0293(12) 0.0254(11) 0.0019(10) -0.0011(11) -0.0012(11)
C17 0.0271(12) 0.0312(12) 0.0300(12) 0.0017(10) -0.0023(11) -0.0030(10)
O18 0.0261(8) 0.0341(9) 0.0282(8) 0.0060(7) -0.0036(7) -0.0037(7)
O19 0.0356(9) 0.0382(9) 0.0303(8) -0.0045(7) 0.0013(8) 0.0057(9)
C20 0.0437(16) 0.0462(15) 0.0542(17) -0.0115(14) 0.0058(15) 0.0098(14)
C21 0.0297(13) 0.0397(14) 0.0397(14) 0.0059(12) 0.0008(12) -0.0045(12)
O22 0.0299(9) 0.0299(9) 0.0423(9) -0.0031(8) -0.0008(8) 0.0013(8)
C23 0.0374(14) 0.0441(14) 0.0487(16) -0.0007(13) 0.0025(13) 0.0093(13)
C24 0.0366(14) 0.0420(14) 0.0348(14) 0.0123(12) -0.0050(11) -0.0025(12)

loop_
_atom_type_symbol
_atom_type_scat_dispersion_real
_atom_type_scat_dispersion_imag
_atom_type_scat_Cromer_Mann_a1
_atom_type_scat_Cromer_Mann_b1
_atom_type_scat_Cromer_Mann_a2
_atom_type_scat_Cromer_Mann_b2
_atom_type_scat_Cromer_Mann_a3
_atom_type_scat_Cromer_Mann_b3
_atom_type_scat_Cromer_Mann_a4
_atom_type_scat_Cromer_Mann_b4
_atom_type_scat_Cromer_Mann_c
_atom_type_scat_source
'C   ' 0.0033 0.0016 2.3100 20.8439 1.0200 10.2075 1.5886 0.5687 0.8650 51.6512 0.2156 International_Tables_Vol_IV_Table_2.2B
'H   ' 0.0000 0.0000 0.4930 10.5109 0.3229 26.1257 0.1402 3.1424 0.0408 57.7998 0.0030 International_Tables_Vol_IV_Table_2.2B
'O   ' 0.0106 0.0060 3.0485 13.2771 2.2868 5.7011 1.5463 0.3239 0.8670 32.9089 0.2508 International_Tables_Vol_IV_Table_2.2B

loop_
_geom_angle_atom_site_label_1
_geom_angle_site_symmetry_1
_geom_angle_atom_site_label_2
_geom_angle_site_symmetry_2
_geom_angle_atom_site_label_3
_geom_angle_site_symmetry_3
_geom_angle
_geom_angle_publ_flag
C2 . C1 . O12 . 109.1(2) yes
C2 . C1 . O13 . 126.0(2) yes
O12 . C1 . O13 . 124.8(2) yes
C1 . C2 . C3 . 119.7(2) yes
C1 . C2 . H21 . 120.168 no
C3 . C2 . H21 . 120.164 no
C2 . C3 . C4 . 123.2(2) yes
C2 . C3 . H31 . 118.389 no
C4 . C3 . H31 . 118.383 no
C3 . C4 . C5 . 111.34(19) yes
C3 . C4 . O15 . 107.64(18) yes
C5 . C4 . O15 . 108.94(17) yes
C3 . C4 . H41 . 109.288 no
C5 . C4 . H41 . 107.997 no
O15 . C4 . H41 . 111.671 no
C4 . C5 . C6 . 114.29(18) yes
C4 . C5 . O18 . 107.05(18) yes
C6 . C5 . O18 . 106.91(18) yes
C4 . C5 . H51 . 107.109 no
C6 . C5 . H51 . 107.243 no
O18 . C5 . H51 . 114.445 no
C5 . C6 . C7 . 113.3(2) yes
C5 . C6 . H61 . 108.513 no
C7 . C6 . H61 . 108.505 no
C5 . C6 . H62 . 108.499 no
C7 . C6 . H62 . 108.509 no
H61 . C6 . H62 . 109.467 no
C6 . C7 . C8 . 114.5(2) yes
C6 . C7 . H71 . 108.195 no
C8 . C7 . H71 . 108.189 no
C6 . C7 . H72 . 108.190 no
C8 . C7 . H72 . 108.207 no
H71 . C7 . H72 . 109.467 no
C7 . C8 . C9 . 112.7(2) yes
C7 . C8 . H81 . 108.653 no
C9 . C8 . H81 . 108.655 no
C7 . C8 . H82 . 108.677 no
C9 . C8 . H82 . 108.669 no
H81 . C8 . H82 . 109.467 no
C8 . C9 . C10 . 114.0(2) yes
C8 . C9 . H91 . 108.328 no
C10 . C9 . H91 . 108.317 no
C8 . C9 . H92 . 108.319 no
C10 . C9 . H92 . 108.328 no
H91 . C9 . H92 . 109.467 no
C9 . C10 . C11 . 114.4(2) yes
C9 . C10 . H101 . 108.214 no
C11 . C10 . H101 . 108.210 no
C9 . C10 . H102 . 108.229 no
C11 . C10 . H102 . 108.237 no
H101 . C10 . H102 . 109.467 no
C10 . C11 . O12 . 107.77(19) yes
C10 . C11 . C14 . 113.1(2) yes
O12 . C11 . C14 . 106.7(2) yes
C10 . C11 . H111 . 107.322 no
O12 . C11 . H111 . 113.678 no
C14 . C11 . H111 . 108.390 no
C11 . O12 . C1 . 118.47(18) yes
C11 . C14 . H141 . 109.455 no
C11 . C14 . H142 . 109.463 no
H141 . C14 . H142 . 109.476 no
C11 . C14 . H143 . 109.482 no
H141 . C14 . H143 . 109.476 no
H142 . C14 . H143 . 109.476 no
C4 . O15 . C16 . 114.25(17) yes
O15 . C16 . C17 . 110.28(19) yes
O15 . C16 . O19 . 109.95(17) yes
C17 . C16 . O19 . 104.19(18) yes
O15 . C16 . C21 . 105.24(19) yes
C17 . C16 . C21 . 114.05(19) yes
O19 . C16 . C21 . 113.2(2) yes
C16 . C17 . O18 . 110.93(18) yes
C16 . C17 . O22 . 103.90(18) yes
O18 . C17 . O22 . 111.15(18) yes
C16 . C17 . C24 . 113.1(2) yes
O18 . C17 . C24 . 104.80(19) yes
O22 . C17 . C24 . 113.12(19) yes
C5 . O18 . C17 . 114.37(16) yes
C16 . O19 . C20 . 115.91(19) yes
O19 . C20 . H201 . 109.459 no
O19 . C20 . H202 . 109.469 no
H201 . C20 . H202 . 109.476 no
O19 . C20 . H203 . 109.472 no
H201 . C20 . H203 . 109.476 no
H202 . C20 . H203 . 109.476 no
C16 . C21 . H211 . 109.469 no
C16 . C21 . H212 . 109.465 no
H211 . C21 . H212 . 109.476 no
C16 . C21 . H213 . 109.466 no
H211 . C21 . H213 . 109.476 no
H212 . C21 . H213 . 109.476 no
C17 . O22 . C23 . 116.30(18) yes
O22 . C23 . H231 . 109.465 no
O22 . C23 . H232 . 109.463 no
H231 . C23 . H232 . 109.476 no
O22 . C23 . H233 . 109.472 no
H231 . C23 . H233 . 109.476 no
H232 . C23 . H233 . 109.476 no
C17 . C24 . H241 . 109.467 no
C17 . C24 . H242 . 109.467 no
H241 . C24 . H242 . 109.476 no
C17 . C24 . H243 . 109.466 no
H241 . C24 . H243 . 109.476 no
H242 . C24 . H243 . 109.476 no

loop_
_geom_bond_atom_site_label_1
_geom_bond_site_symmetry_1
_geom_bond_atom_site_label_2
_geom_bond_site_symmetry_2
_geom_bond_distance
_geom_bond_publ_flag
C1 . C2 . 1.482(3) yes
C1 . O12 . 1.349(3) yes
C1 . O13 . 1.204(3) yes
C2 . C3 . 1.323(3) yes
C2 . H21 . 1.000 no
C3 . C4 . 1.491(3) yes
C3 . H31 . 1.000 no
C4 . C5 . 1.536(3) yes
C4 . O15 . 1.432(3) yes
C4 . H41 . 1.000 no
C5 . C6 . 1.531(3) yes
C5 . O18 . 1.443(3) yes
C5 . H51 . 1.000 no
C6 . C7 . 1.545(3) yes
C6 . H61 . 1.000 no
C6 . H62 . 1.000 no
C7 . C8 . 1.528(3) yes
C7 . H71 . 1.000 no
C7 . H72 . 1.000 no
C8 . C9 . 1.540(3) yes
C8 . H81 . 1.000 no
C8 . H82 . 1.000 no
C9 . C10 . 1.534(4) yes
C9 . H91 . 1.000 no
C9 . H92 . 1.000 no
C10 . C11 . 1.524(3) yes
C10 . H101 . 1.000 no
C10 . H102 . 1.000 no
C11 . O12 . 1.465(3) yes
C11 . C14 . 1.510(4) yes
C11 . H111 . 1.000 no
C14 . H141 . 1.000 no
C14 . H142 . 1.000 no
C14 . H143 . 1.000 no
O15 . C16 . 1.428(3) yes
C16 . C17 . 1.551(3) yes
C16 . O19 . 1.423(3) yes
C16 . C21 . 1.510(3) yes
C17 . O18 . 1.422(3) yes
C17 . O22 . 1.419(3) yes
C17 . C24 . 1.519(3) yes
O19 . C20 . 1.419(3) yes
C20 . H201 . 1.000 no
C20 . H202 . 1.000 no
C20 . H203 . 1.000 no
C21 . H211 . 1.000 no
C21 . H212 . 1.000 no
C21 . H213 . 1.000 no
O22 . C23 . 1.421(3) yes
C23 . H231 . 1.000 no
C23 . H232 . 1.000 no
C23 . H233 . 1.000 no
C24 . H241 . 1.000 no
C24 . H242 . 1.000 no
C24 . H243 . 1.000 no

loop_
_geom_contact_atom_site_label_1
_geom_contact_atom_site_label_2
_geom_contact_distance
_geom_contact_site_symmetry_1
_geom_contact_site_symmetry_2
_geom_contact_publ_flag
O12 C21 3.564(3) . 3_645 no
O13 C7 3.382(3) . 2_556 no
O13 C9 3.472(4) . 1_655 no
O13 C23 3.499(3) . 2_556 no
O13 C5 3.600(3) . 2_556 no
O19 C14 3.542(4) . 4_554 no

loop_
_geom_torsion_atom_site_label_1
_geom_torsion_atom_site_label_2
_geom_torsion_atom_site_label_3
_geom_torsion_atom_site_label_4
_geom_torsion_site_symmetry_1
_geom_torsion_site_symmetry_2
_geom_torsion_site_symmetry_3
_geom_torsion_site_symmetry_4
_geom_torsion
_geom_torsion_publ_flag
O12 C1 C2 C3 . . . . 148.1(2) no
O12 C11 C10 C9 . . . . -54.3(3) no
O13 C1 O12 C11 . . . . 19.7(3) no
O13 C1 C2 C3 . . . . -27.6(3) no
O15 C4 C3 C2 . . . . -134.5(2) no
O15 C4 C5 O18 . . . . 59.5(2) no
O15 C4 C5 C6 . . . . 177.7(2) no
O15 C16 O19 C20 . . . . -60.5(3) no
O15 C16 C17 O18 . . . . -48.4(2) no
O15 C16 C17 O22 . . . . 71.2(2) no
O15 C16 C17 C24 . . . . -165.8(2) no
O18 C5 C4 C3 . . . . 178.1(2) no
O18 C5 C6 C7 . . . . -155.8(2) no
O18 C17 O22 C23 . . . . -56.9(2) no
O18 C17 C16 O19 . . . . 69.6(2) no
O18 C17 C16 C21 . . . . -166.5(2) no
O19 C16 O15 C4 . . . . -61.1(2) no
O19 C16 C17 O22 . . . . -170.9(2) no
O19 C16 C17 C24 . . . . -47.9(2) no
O22 C17 O18 C5 . . . . -60.5(2) no
O22 C17 C16 C21 . . . . -47.0(2) no
C1 O12 C11 C10 . . . . 103.0(2) no
C1 O12 C11 C14 . . . . -135.2(2) no
C1 C2 C3 C4 . . . . -161.0(2) no
C2 C1 O12 C11 . . . . -156.0(2) no
C2 C3 C4 C5 . . . . 106.2(2) no
C3 C4 O15 C16 . . . . 179.4(2) no
C3 C4 C5 C6 . . . . -63.7(2) no
C4 O15 C16 C17 . . . . 53.3(2) no
C4 O15 C16 C21 . . . . 176.7(2) no
C4 C5 O18 C17 . . . . -59.7(2) no
C4 C5 C6 C7 . . . . 85.9(3) no
C5 O18 C17 C16 . . . . 54.6(2) no
C5 O18 C17 C24 . . . . 177.0(2) no
C5 C4 O15 C16 . . . . -59.8(2) no
C5 C6 C7 C8 . . . . -132.5(2) no
C6 C5 O18 C17 . . . . 177.4(2) no
C6 C7 C8 C9 . . . . 166.5(2) no
C7 C8 C9 C10 . . . . -159.2(2) no
C8 C9 C10 C11 . . . . 89.6(3) no
C9 C10 C11 C14 . . . . -171.9(2) no
C16 C17 O22 C23 . . . . -176.3(2) no
C17 C16 O19 C20 . . . . -178.7(2) no
C20 O19 C16 C21 . . . . 56.9(3) no
C21 C16 C17 C24 . . . . 76.0(3) no
C23 O22 C17 C24 . . . . 60.7(3) no

loop_
_cod_related_entry_id
_cod_related_entry_database
_cod_related_entry_code
1 ChemSpider 30653333
